data_7109793
loop_
_publ_author_name
'Chen, Tieqiao'
'Guo, Cancheng'
'Goto, Midori'
'Han, Li-Biao'

_publ_section_title
;
 A Br\/onsted acid-catalyzed generation of palladium complexes:
 efficient head-to-tail dimerization of alkynes
;
_journal_coden_ASTM CHCOFS
_journal_issue 68
_journal_name_full
;
 Chemical Communications (Cambridge, United Kingdom)
;
_journal_page_first 7498
_journal_page_last 7500
_journal_paper_doi 10.1039/c3cc43131b
_journal_volume 49
_journal_year 2013
_chemical_formula_sum 'C30 H46 O2 P2 Pd'
_chemical_formula_weight 607.01
_space_group_IT_number 14
_symmetry_cell_setting monoclinic
_symmetry_space_group_name_Hall '-P 2yn'
_symmetry_space_group_name_H-M 'P 1 21/n 1'
_atom_sites_solution_hydrogens geom
_atom_sites_solution_primary direct
_atom_sites_solution_secondary difmap
_audit_creation_method SHELXL-97
_cell_angle_alpha 90.00
_cell_angle_beta 101.6760(10)
_cell_angle_gamma 90.00
_cell_formula_units_Z 4
_cell_length_a 11.7501(14)
_cell_length_b 14.1473(17)
_cell_length_c 18.600(2)
_cell_measurement_reflns_used 8021
_cell_measurement_temperature 93(2)
_cell_measurement_theta_max 27.11
_cell_measurement_theta_min 2.28
_cell_volume 3027.9(6)
_computing_cell_refinement 'Bruker SAINT'
_computing_data_collection 'Bruker APEX2'
_computing_data_reduction 'Bruker SAINT'
_computing_molecular_graphics 'Bruker SHELXTL'
_computing_publication_material 'Bruker SHELXTL'
_computing_structure_refinement 'SHELXL-97 (Sheldrick, 1997)'
_computing_structure_solution 'SHELXS-97 (Sheldrick, 1990)'
_diffrn_ambient_temperature 93(2)
_diffrn_detector_area_resol_mean 10.4167
_diffrn_measured_fraction_theta_full 0.993
_diffrn_measured_fraction_theta_max 0.993
_diffrn_measurement_device_type 'Bruker APEX-II CCD'
_diffrn_measurement_method '\w scans'
_diffrn_radiation_monochromator 'multilayerd confocal mirror'
_diffrn_radiation_source 'fine-focus sealed tube'
_diffrn_radiation_type MoK\a
_diffrn_radiation_wavelength 0.71073
_diffrn_reflns_av_R_equivalents 0.0706
_diffrn_reflns_av_sigmaI/netI 0.0763
_diffrn_reflns_limit_h_max 13
_diffrn_reflns_limit_h_min -13
_diffrn_reflns_limit_k_max 15
_diffrn_reflns_limit_k_min -16
_diffrn_reflns_limit_l_max 22
_diffrn_reflns_limit_l_min -22
_diffrn_reflns_number 23648
_diffrn_reflns_theta_full 25.00
_diffrn_reflns_theta_max 25.00
_diffrn_reflns_theta_min 2.28
_exptl_absorpt_coefficient_mu 0.742
_exptl_absorpt_correction_T_max 0.9292
_exptl_absorpt_correction_T_min 0.8965
_exptl_absorpt_correction_type multi-scan
_exptl_absorpt_process_details sadabs
_exptl_crystal_colour colourless
_exptl_crystal_density_diffrn 1.332
_exptl_crystal_density_method 'not measured'
_exptl_crystal_description rectangular
_exptl_crystal_F_000 1272
_exptl_crystal_size_max 0.15
_exptl_crystal_size_mid 0.10
_exptl_crystal_size_min 0.10
_refine_diff_density_max 0.682
_refine_diff_density_min -0.485
_refine_diff_density_rms 0.120
_refine_ls_extinction_method none
_refine_ls_goodness_of_fit_ref 1.255
_refine_ls_hydrogen_treatment constr
_refine_ls_matrix_type full
_refine_ls_number_parameters 316
_refine_ls_number_reflns 5280
_refine_ls_number_restraints 0
_refine_ls_restrained_S_all 1.255
_refine_ls_R_factor_all 0.1051
_refine_ls_R_factor_gt 0.0607
_refine_ls_shift/su_max 0.001
_refine_ls_shift/su_mean 0.000
_refine_ls_structure_factor_coef Fsqd
_refine_ls_weighting_details 'calc w=1/[\s^2^(Fo^2^)+(0.0148P)^2^+2.2121P] where P=(Fo^2^+2Fc^2^)/3'
_refine_ls_weighting_scheme calc
_refine_ls_wR_factor_gt 0.0701
_refine_ls_wR_factor_ref 0.0777
_reflns_number_gt 3772
_reflns_number_total 5280
_reflns_threshold_expression >2sigma(I)
_cod_data_source_file hanchenPd.txt
_cod_data_source_block hanchenpd
_cod_original_cell_volume 3028.0(6)
_cod_original_sg_symbol_H-M P2(1)/n
_cod_database_code 7109793

loop_
_symmetry_equiv_pos_as_xyz
'x, y, z'
'-x+1/2, y+1/2, -z+1/2'
'-x, -y, -z'
'x-1/2, -y-1/2, z-1/2'

loop_
_atom_site_label
_atom_site_type_symbol
_atom_site_fract_x
_atom_site_fract_y
_atom_site_fract_z
_atom_site_U_iso_or_equiv
_atom_site_adp_type
_atom_site_occupancy
_atom_site_symmetry_multiplicity
_atom_site_calc_flag
_atom_site_refinement_flags
C1 C 0.1423(4) 0.1609(3) 0.3532(2) 0.0198(11) Uani 1 1 d .
C2 C 0.0570(4) 0.1166(3) 0.3394(2) 0.0192(10) Uani 1 1 d .
C3 C -0.0518(3) 0.0638(3) 0.3181(2) 0.0187(10) Uani 1 1 d .
C4 C -0.0576(4) -0.0205(3) 0.2782(2) 0.0218(11) Uani 1 1 d .
H4 H 0.0113 -0.0450 0.2661 0.026 Uiso 1 1 calc R
C5 C -0.1613(4) -0.0694(3) 0.2559(2) 0.0240(11) Uani 1 1 d .
H5 H -0.1628 -0.1267 0.2291 0.029 Uiso 1 1 calc R
C6 C -0.2616(4) -0.0345(3) 0.2729(2) 0.0212(11) Uani 1 1 d .
C7 C -0.2584(4) 0.0487(3) 0.3129(2) 0.0231(11) Uani 1 1 d .
H7 H -0.3278 0.0730 0.3247 0.028 Uiso 1 1 calc R
C8 C -0.1556(4) 0.0960(3) 0.3353(2) 0.0208(11) Uani 1 1 d .
H8 H -0.1547 0.1523 0.3633 0.025 Uiso 1 1 calc R
C9 C -0.3743(4) -0.1654(3) 0.2164(3) 0.0356(13) Uani 1 1 d .
H9A H -0.4547 -0.1881 0.2052 0.053 Uiso 1 1 calc R
H9B H -0.3255 -0.2111 0.2483 0.053 Uiso 1 1 calc R
H9C H -0.3458 -0.1582 0.1707 0.053 Uiso 1 1 calc R
C10 C 0.2160(4) 0.1799(3) 0.5357(2) 0.0274(12) Uani 1 1 d .
H10A H 0.1957 0.1999 0.5825 0.033 Uiso 1 1 calc R
H10B H 0.1500 0.1426 0.5081 0.033 Uiso 1 1 calc R
C11 C 0.3230(4) 0.1177(3) 0.5521(3) 0.0388(14) Uani 1 1 d .
H11A H 0.3074 0.0626 0.5806 0.058 Uiso 1 1 calc R
H11B H 0.3881 0.1537 0.5805 0.058 Uiso 1 1 calc R
H11C H 0.3427 0.0967 0.5060 0.058 Uiso 1 1 calc R
C12 C 0.0961(4) 0.3436(3) 0.4711(2) 0.0268(12) Uani 1 1 d .
H12A H 0.0350 0.3007 0.4447 0.032 Uiso 1 1 calc R
H12B H 0.0788 0.3564 0.5201 0.032 Uiso 1 1 calc R
C13 C 0.0911(4) 0.4367(3) 0.4287(3) 0.0397(14) Uani 1 1 d .
H13A H 0.0140 0.4652 0.4245 0.060 Uiso 1 1 calc R
H13B H 0.1058 0.4244 0.3795 0.060 Uiso 1 1 calc R
H13C H 0.1503 0.4800 0.4549 0.060 Uiso 1 1 calc R
C14 C 0.3372(4) 0.3595(3) 0.5453(2) 0.0235(11) Uani 1 1 d .
H14A H 0.4148 0.3294 0.5542 0.028 Uiso 1 1 calc R
H14B H 0.3438 0.4206 0.5205 0.028 Uiso 1 1 calc R
C15 C 0.3062(4) 0.3799(3) 0.6192(2) 0.0411(14) Uani 1 1 d .
H15A H 0.3658 0.4207 0.6482 0.062 Uiso 1 1 calc R
H15B H 0.3022 0.3204 0.6455 0.062 Uiso 1 1 calc R
H15C H 0.2307 0.4118 0.6117 0.062 Uiso 1 1 calc R
C16 C 0.4822(4) 0.2172(3) 0.2539(2) 0.0270(12) Uani 1 1 d .
H16A H 0.4922 0.2866 0.2529 0.032 Uiso 1 1 calc R
H16B H 0.5370 0.1932 0.2977 0.032 Uiso 1 1 calc R
C17 C 0.5188(4) 0.1761(3) 0.1857(2) 0.0347(12) Uani 1 1 d .
H17A H 0.5993 0.1942 0.1857 0.052 Uiso 1 1 calc R
H17B H 0.4677 0.2009 0.1414 0.052 Uiso 1 1 calc R
H17C H 0.5126 0.1071 0.1864 0.052 Uiso 1 1 calc R
C18 C 0.2488(4) 0.2481(4) 0.1828(2) 0.0542(15) Uani 1 1 d .
H18A H 0.2636 0.3170 0.1853 0.065 Uiso 1 1 calc R
H18B H 0.2775 0.2236 0.1398 0.065 Uiso 1 1 calc R
C19 C 0.1221(4) 0.2331(4) 0.1695(3) 0.0597(17) Uani 1 1 d .
H19A H 0.0852 0.2654 0.1242 0.090 Uiso 1 1 calc R
H19B H 0.0916 0.2586 0.2108 0.090 Uiso 1 1 calc R
H19C H 0.1054 0.1652 0.1648 0.090 Uiso 1 1 calc R
C20 C 0.3160(5) 0.0683(4) 0.2530(3) 0.0578(18) Uani 1 1 d .
H20A H 0.2324 0.0532 0.2469 0.069 Uiso 1 1 calc R
H20B H 0.3409 0.0502 0.2071 0.069 Uiso 1 1 calc R
C21 C 0.3839(5) 0.0098(4) 0.3161(4) 0.078(2) Uani 1 1 d .
H21A H 0.3703 -0.0576 0.3054 0.117 Uiso 1 1 calc R
H21B H 0.3581 0.0258 0.3615 0.117 Uiso 1 1 calc R
H21C H 0.4671 0.0235 0.3220 0.117 Uiso 1 1 calc R
C22 C 0.4300(3) 0.3328(3) 0.3951(2) 0.0181(10) Uani 1 1 d .
C23 C 0.4152(4) 0.4241(3) 0.3776(2) 0.0292(12) Uani 1 1 d .
H23A H 0.4795 0.4663 0.3877 0.035 Uiso 1 1 calc R
H23B H 0.3405 0.4470 0.3551 0.035 Uiso 1 1 calc R
C24 C 0.5470(4) 0.2952(3) 0.4307(2) 0.0162(10) Uani 1 1 d .
C25 C 0.5608(4) 0.2016(3) 0.4532(2) 0.0223(11) Uani 1 1 d .
H25 H 0.4937 0.1626 0.4472 0.027 Uiso 1 1 calc R
C26 C 0.6675(4) 0.1622(3) 0.4841(2) 0.0217(11) Uani 1 1 d .
H26 H 0.6728 0.0977 0.4985 0.026 Uiso 1 1 calc R
C27 C 0.7661(4) 0.2176(3) 0.4937(2) 0.0193(11) Uani 1 1 d .
C28 C 0.7552(4) 0.3115(3) 0.4726(2) 0.0248(11) Uani 1 1 d .
H28 H 0.8224 0.3505 0.4795 0.030 Uiso 1 1 calc R
C29 C 0.6490(4) 0.3490(3) 0.4419(2) 0.0230(11) Uani 1 1 d .
H29 H 0.6445 0.4136 0.4278 0.028 Uiso 1 1 calc R
C30 C 0.8910(4) 0.0902(3) 0.5434(3) 0.0331(13) Uani 1 1 d .
H30A H 0.9731 0.0771 0.5637 0.050 Uiso 1 1 calc R
H30B H 0.8646 0.0509 0.4999 0.050 Uiso 1 1 calc R
H30C H 0.8448 0.0757 0.5804 0.050 Uiso 1 1 calc R
O1 O -0.3696(2) -0.0763(2) 0.25284(17) 0.0314(8) Uani 1 1 d .
O2 O 0.8772(2) 0.1874(2) 0.52368(15) 0.0258(7) Uani 1 1 d .
P1 P 0.23662(10) 0.28440(8) 0.48255(6) 0.0194(3) Uani 1 1 d .
P2 P 0.33553(10) 0.19323(9) 0.26643(7) 0.0256(3) Uani 1 1 d .
Pd1 Pd 0.28822(3) 0.24349(2) 0.374142(18) 0.01782(10) Uani 1 1 d .

loop_
_atom_site_aniso_label
_atom_site_aniso_U_11
_atom_site_aniso_U_22
_atom_site_aniso_U_33
_atom_site_aniso_U_23
_atom_site_aniso_U_13
_atom_site_aniso_U_12
C1 0.020(3) 0.024(3) 0.015(3) -0.003(2) 0.003(2) 0.005(2)
C2 0.033(3) 0.015(3) 0.011(3) 0.003(2) 0.009(2) 0.008(2)
C3 0.022(3) 0.019(3) 0.013(3) 0.005(2) 0.000(2) 0.001(2)
C4 0.020(3) 0.023(3) 0.022(3) 0.001(2) 0.002(2) 0.000(2)
C5 0.033(3) 0.013(2) 0.023(3) -0.002(2) -0.001(2) 0.000(2)
C6 0.018(3) 0.024(3) 0.020(3) 0.004(2) 0.000(2) -0.003(2)
C7 0.022(3) 0.021(3) 0.027(3) 0.003(2) 0.005(2) 0.003(2)
C8 0.026(3) 0.015(3) 0.022(3) 0.000(2) 0.007(2) 0.002(2)
C9 0.039(3) 0.026(3) 0.039(3) -0.006(2) 0.002(3) -0.014(2)
C10 0.034(3) 0.025(3) 0.023(3) -0.001(2) 0.005(2) -0.006(2)
C11 0.049(3) 0.029(3) 0.037(4) 0.014(3) 0.007(3) 0.000(3)
C12 0.028(3) 0.031(3) 0.022(3) -0.006(2) 0.007(2) 0.000(2)
C13 0.042(3) 0.030(3) 0.046(4) 0.003(3) 0.005(3) 0.009(2)
C14 0.030(3) 0.022(3) 0.019(3) 0.000(2) 0.004(2) -0.009(2)
C15 0.054(4) 0.043(3) 0.027(3) -0.009(3) 0.008(3) -0.021(3)
C16 0.027(3) 0.026(3) 0.030(3) 0.004(2) 0.011(2) -0.001(2)
C17 0.030(3) 0.045(3) 0.032(3) 0.002(3) 0.011(2) 0.006(2)
C18 0.038(3) 0.103(5) 0.022(3) 0.001(3) 0.004(2) 0.007(4)
C19 0.041(3) 0.093(5) 0.041(3) 0.001(3) -0.003(3) 0.008(3)
C20 0.053(4) 0.054(4) 0.079(5) -0.037(3) 0.044(4) -0.022(3)
C21 0.060(4) 0.023(3) 0.160(7) -0.001(4) 0.044(5) 0.007(3)
C22 0.021(3) 0.018(3) 0.016(3) 0.002(2) 0.005(2) 0.000(2)
C23 0.024(3) 0.031(3) 0.032(3) 0.009(2) 0.006(2) -0.003(2)
C24 0.020(3) 0.018(3) 0.012(3) -0.003(2) 0.006(2) 0.001(2)
C25 0.018(3) 0.023(3) 0.024(3) 0.000(2) 0.001(2) -0.006(2)
C26 0.026(3) 0.013(2) 0.026(3) 0.004(2) 0.004(2) 0.001(2)
C27 0.016(3) 0.024(3) 0.015(3) -0.001(2) -0.002(2) 0.0022(19)
C28 0.022(3) 0.023(3) 0.029(3) -0.006(2) 0.004(2) -0.006(2)
C29 0.025(3) 0.014(3) 0.030(3) 0.001(2) 0.007(2) -0.002(2)
C30 0.027(3) 0.035(3) 0.035(3) 0.010(2) -0.001(2) 0.008(2)
O1 0.0228(18) 0.030(2) 0.040(2) -0.0068(16) 0.0037(16) -0.0083(15)
O2 0.0191(17) 0.0270(19) 0.0292(19) 0.0014(15) 0.0000(15) 0.0035(14)
P1 0.0201(7) 0.0197(7) 0.0179(7) -0.0011(5) 0.0029(5) -0.0029(5)
P2 0.0195(7) 0.0360(8) 0.0208(7) -0.0072(6) 0.0030(6) -0.0003(6)
Pd1 0.01654(16) 0.01967(19) 0.01639(17) -0.00079(18) 0.00131(12) -0.00076(17)

loop_
_atom_type_symbol
_atom_type_description
_atom_type_scat_dispersion_real
_atom_type_scat_dispersion_imag
_atom_type_scat_source
C C 0.0033 0.0016 'International Tables Vol C Tables 4.2.6.8 and 6.1.1.4'
H H 0.0000 0.0000 'International Tables Vol C Tables 4.2.6.8 and 6.1.1.4'
O O 0.0106 0.0060 'International Tables Vol C Tables 4.2.6.8 and 6.1.1.4'
P P 0.1023 0.0942 'International Tables Vol C Tables 4.2.6.8 and 6.1.1.4'
Pd Pd -0.9988 1.0072 'International Tables Vol C Tables 4.2.6.8 and 6.1.1.4'

loop_
_geom_angle_atom_site_label_1
_geom_angle_atom_site_label_2
_geom_angle_atom_site_label_3
_geom_angle
C2 C1 Pd1 177.3(4)
C1 C2 C3 176.8(5)
C4 C3 C8 116.6(4)
C4 C3 C2 121.7(4)
C8 C3 C2 121.7(4)
C5 C4 C3 121.9(4)
C5 C4 H4 119.0
C3 C4 H4 119.0
C6 C5 C4 119.6(4)
C6 C5 H5 120.2
C4 C5 H5 120.2
C5 C6 C7 119.8(4)
C5 C6 O1 124.6(4)
C7 C6 O1 115.5(4)
C8 C7 C6 120.2(4)
C8 C7 H7 119.9
C6 C7 H7 119.9
C7 C8 C3 121.8(4)
C7 C8 H8 119.1
C3 C8 H8 119.1
O1 C9 H9A 109.5
O1 C9 H9B 109.5
H9A C9 H9B 109.5
O1 C9 H9C 109.5
H9A C9 H9C 109.5
H9B C9 H9C 109.5
C11 C10 P1 112.6(3)
C11 C10 H10A 109.1
P1 C10 H10A 109.1
C11 C10 H10B 109.1
P1 C10 H10B 109.1
H10A C10 H10B 107.8
C10 C11 H11A 109.5
C10 C11 H11B 109.5
H11A C11 H11B 109.5
C10 C11 H11C 109.5
H11A C11 H11C 109.5
H11B C11 H11C 109.5
C13 C12 P1 113.2(3)
C13 C12 H12A 108.9
P1 C12 H12A 108.9
C13 C12 H12B 108.9
P1 C12 H12B 108.9
H12A C12 H12B 107.7
C12 C13 H13A 109.5
C12 C13 H13B 109.5
H13A C13 H13B 109.5
C12 C13 H13C 109.5
H13A C13 H13C 109.5
H13B C13 H13C 109.5
C15 C14 P1 116.5(3)
C15 C14 H14A 108.2
P1 C14 H14A 108.2
C15 C14 H14B 108.2
P1 C14 H14B 108.2
H14A C14 H14B 107.3
C14 C15 H15A 109.5
C14 C15 H15B 109.5
H15A C15 H15B 109.5
C14 C15 H15C 109.5
H15A C15 H15C 109.5
H15B C15 H15C 109.5
C17 C16 P2 117.8(3)
C17 C16 H16A 107.8
P2 C16 H16A 107.8
C17 C16 H16B 107.8
P2 C16 H16B 107.8
H16A C16 H16B 107.2
C16 C17 H17A 109.5
C16 C17 H17B 109.5
H17A C17 H17B 109.5
C16 C17 H17C 109.5
H17A C17 H17C 109.5
H17B C17 H17C 109.5
C19 C18 P2 116.5(4)
C19 C18 H18A 108.2
P2 C18 H18A 108.2
C19 C18 H18B 108.2
P2 C18 H18B 108.2
H18A C18 H18B 107.3
C18 C19 H19A 109.5
C18 C19 H19B 109.5
H19A C19 H19B 109.5
C18 C19 H19C 109.5
H19A C19 H19C 109.5
H19B C19 H19C 109.5
C21 C20 P2 113.3(4)
C21 C20 H20A 108.9
P2 C20 H20A 108.9
C21 C20 H20B 108.9
P2 C20 H20B 108.9
H20A C20 H20B 107.7
C20 C21 H21A 109.5
C20 C21 H21B 109.5
H21A C21 H21B 109.5
C20 C21 H21C 109.5
H21A C21 H21C 109.5
H21B C21 H21C 109.5
C23 C22 C24 120.9(4)
C23 C22 Pd1 119.1(3)
C24 C22 Pd1 120.0(3)
C22 C23 H23A 120.0
C22 C23 H23B 120.0
H23A C23 H23B 120.0
C29 C24 C25 115.4(4)
C29 C24 C22 123.7(4)
C25 C24 C22 120.8(4)
C26 C25 C24 123.3(4)
C26 C25 H25 118.4
C24 C25 H25 118.4
C25 C26 C27 119.4(4)
C25 C26 H26 120.3
C27 C26 H26 120.3
C28 C27 O2 115.9(4)
C28 C27 C26 118.8(4)
O2 C27 C26 125.2(4)
C29 C28 C27 120.9(4)
C29 C28 H28 119.5
C27 C28 H28 119.5
C28 C29 C24 122.2(4)
C28 C29 H29 118.9
C24 C29 H29 118.9
O2 C30 H30A 109.5
O2 C30 H30B 109.5
H30A C30 H30B 109.5
O2 C30 H30C 109.5
H30A C30 H30C 109.5
H30B C30 H30C 109.5
C6 O1 C9 116.9(3)
C27 O2 C30 116.9(3)
C10 P1 C12 102.7(2)
C10 P1 C14 105.4(2)
C12 P1 C14 105.1(2)
C10 P1 Pd1 111.09(15)
C12 P1 Pd1 113.99(15)
C14 P1 Pd1 117.17(14)
C20 P2 C16 105.3(2)
C20 P2 C18 105.2(3)
C16 P2 C18 100.9(2)
C20 P2 Pd1 112.34(19)
C16 P2 Pd1 117.20(15)
C18 P2 Pd1 114.49(17)
C1 Pd1 C22 177.07(17)
C1 Pd1 P1 87.20(12)
C22 Pd1 P1 91.50(12)
C1 Pd1 P2 89.92(12)
C22 Pd1 P2 91.48(12)
P1 Pd1 P2 176.43(5)

loop_
_geom_bond_atom_site_label_1
_geom_bond_atom_site_label_2
_geom_bond_distance
C1 C2 1.166(5)
C1 Pd1 2.046(4)
C2 C3 1.464(6)
C3 C4 1.398(5)
C3 C8 1.398(5)
C4 C5 1.390(5)
C4 H4 0.9500
C5 C6 1.372(6)
C5 H5 0.9500
C6 C7 1.389(6)
C6 O1 1.381(5)
C7 C8 1.371(5)
C7 H7 0.9500
C8 H8 0.9500
C9 O1 1.427(5)
C9 H9A 0.9800
C9 H9B 0.9800
C9 H9C 0.9800
C10 C11 1.514(6)
C10 P1 1.822(4)
C10 H10A 0.9900
C10 H10B 0.9900
C11 H11A 0.9800
C11 H11B 0.9800
C11 H11C 0.9800
C12 C13 1.529(6)
C12 P1 1.826(4)
C12 H12A 0.9900
C12 H12B 0.9900
C13 H13A 0.9800
C13 H13B 0.9800
C13 H13C 0.9800
C14 C15 1.520(6)
C14 P1 1.825(4)
C14 H14A 0.9900
C14 H14B 0.9900
C15 H15A 0.9800
C15 H15B 0.9800
C15 H15C 0.9800
C16 C17 1.534(6)
C16 P2 1.817(4)
C16 H16A 0.9900
C16 H16B 0.9900
C17 H17A 0.9800
C17 H17B 0.9800
C17 H17C 0.9800
C18 C19 1.474(6)
C18 P2 1.850(5)
C18 H18A 0.9900
C18 H18B 0.9900
C19 H19A 0.9800
C19 H19B 0.9800
C19 H19C 0.9800
C20 C21 1.524(7)
C20 P2 1.793(5)
C20 H20A 0.9900
C20 H20B 0.9900
C21 H21A 0.9800
C21 H21B 0.9800
C21 H21C 0.9800
C22 C23 1.336(5)
C22 C24 1.497(5)
C22 Pd1 2.064(4)
C23 H23A 0.9500
C23 H23B 0.9500
C24 C29 1.399(5)
C24 C25 1.389(5)
C25 C26 1.386(5)
C25 H25 0.9500
C26 C27 1.380(5)
C26 H26 0.9500
C27 C28 1.383(6)
C27 O2 1.380(5)
C28 C29 1.369(5)
C28 H28 0.9500
C29 H29 0.9500
C30 O2 1.425(5)
C30 H30A 0.9800
C30 H30B 0.9800
C30 H30C 0.9800
P1 Pd1 2.2943(12)
P2 Pd1 2.2977(13)

loop_
_geom_torsion_atom_site_label_1
_geom_torsion_atom_site_label_2
_geom_torsion_atom_site_label_3
_geom_torsion_atom_site_label_4
_geom_torsion
C8 C3 C4 C5 0.8(6)
C2 C3 C4 C5 -178.0(4)
C3 C4 C5 C6 0.3(6)
C4 C5 C6 C7 -0.7(6)
C4 C5 C6 O1 179.1(4)
C5 C6 C7 C8 0.1(6)
O1 C6 C7 C8 -179.7(4)
C6 C7 C8 C3 1.1(6)
C4 C3 C8 C7 -1.5(6)
C2 C3 C8 C7 177.4(4)
C23 C22 C24 C29 -5.9(6)
Pd1 C22 C24 C29 175.1(3)
C23 C22 C24 C25 175.7(4)
Pd1 C22 C24 C25 -3.2(5)
C29 C24 C25 C26 -0.7(6)
C22 C24 C25 C26 177.7(4)
C24 C25 C26 C27 0.2(7)
C25 C26 C27 C28 0.5(6)
C25 C26 C27 O2 179.9(4)
O2 C27 C28 C29 179.8(4)
C26 C27 C28 C29 -0.8(7)
C27 C28 C29 C24 0.3(7)
C25 C24 C29 C28 0.5(6)
C22 C24 C29 C28 -177.9(4)
C5 C6 O1 C9 4.6(6)
C7 C6 O1 C9 -175.6(4)
C28 C27 O2 C30 -177.9(4)
C26 C27 O2 C30 2.7(6)
C11 C10 P1 C12 179.7(3)
C11 C10 P1 C14 -70.5(4)
C11 C10 P1 Pd1 57.4(3)
C13 C12 P1 C10 178.7(3)
C13 C12 P1 C14 68.6(4)
C13 C12 P1 Pd1 -61.0(3)
C15 C14 P1 C10 -51.4(4)
C15 C14 P1 C12 56.7(4)
C15 C14 P1 Pd1 -175.5(3)
C21 C20 P2 C16 72.5(4)
C21 C20 P2 C18 178.6(4)
C21 C20 P2 Pd1 -56.2(4)
C17 C16 P2 C20 48.7(4)
C17 C16 P2 C18 -60.5(4)
C17 C16 P2 Pd1 174.4(3)
C19 C18 P2 C20 64.0(5)
C19 C18 P2 C16 173.3(4)
C19 C18 P2 Pd1 -59.9(5)
C23 C22 Pd1 P1 -84.3(3)
C24 C22 Pd1 P1 94.7(3)
C23 C22 Pd1 P2 97.7(3)
C24 C22 Pd1 P2 -83.3(3)
C10 P1 Pd1 C1 54.51(19)
C12 P1 Pd1 C1 -60.90(19)
C14 P1 Pd1 C1 175.7(2)
C10 P1 Pd1 C22 -128.12(19)
C12 P1 Pd1 C22 116.5(2)
C14 P1 Pd1 C22 -6.9(2)
C20 P2 Pd1 C1 -43.8(2)
C16 P2 Pd1 C1 -165.9(2)
C18 P2 Pd1 C1 76.2(2)
C20 P2 Pd1 C22 138.7(2)
C16 P2 Pd1 C22 16.6(2)
C18 P2 Pd1 C22 -101.3(2)
